data_2101494
loop_
_publ_author_name
'Suresh, C. G.'
'Gangamani, B. P.'
'Ganesh, K. N.'

_publ_section_title
;
 The rare <i>trans</i>-<i>syn</i> thymine photodimers: structures of
 polyoxyethylene-linked bisthymines and the derived
 <i>trans</i>-<i>syn</i> thymine photodimers. Comparison of the
 stereochemistry before and after photodimerization
;
_journal_issue 2
_journal_name_full 'Acta Crystallographica Section B'
_journal_page_first 376
_journal_page_last 383
_journal_paper_doi 10.1107/S0108768195012006
_journal_volume 52
_journal_year 1996
_chemical_formula_sum 'C20 H22 N4 O6'
_chemical_formula_weight 414.4
_space_group_IT_number 14
_space_group_name_Hall '-P 2yn'
_space_group_name_H-M_alt 'P 1 21/n 1'
_symmetry_cell_setting monoclinic
_symmetry_space_group_name_Hall '-P 2yn'
_symmetry_space_group_name_H-M 'P 1 21/n 1'
_cell_angle_alpha 90.0
_cell_angle_beta 97.99(3)
_cell_angle_gamma 90.0
_cell_formula_units_Z 4
_cell_length_a 10.357(4)
_cell_length_b 14.578(5)
_cell_length_c 12.676(2)
_cell_volume 1895.3(10)
_diffrn_radiation_type Mo
_diffrn_radiation_wavelength 0.71073
_exptl_absorpt_coefficient_mu 0.102
_exptl_crystal_density_diffrn 1.453
_exptl_crystal_F_000 872
_cod_data_source_file hu0428.cif
_cod_data_source_block hu0428d
_cod_original_cell_volume 1895.0(10)
_cod_database_code 2101494

loop_
_space_group_symop_id
_space_group_symop_operation_xyz
1 x,y,z
2 -x+1/2,y+1/2,-z+1/2
3 -x,-y,-z
4 x+1/2,-y+1/2,z+1/2

loop_
_atom_site_label
_atom_site_fract_x
_atom_site_fract_y
_atom_site_fract_z
_atom_site_U_iso_or_equiv
O2 -.0485(8) .4779(5) .6291(5) .052(3)
O4 .2743(7) .3438(5) .4769(5) .048(3)
O2' .1426(8) -.0508(5) .7579(5) .055(3)
O4' .2106(8) .0893(5) .4527(5) .061(3)
O10 .1584(6) .3741(4) .9309(4) .027(2)
O10' .1369(7) .1907(5) .9401(5) .049(3)
N1 .0368(7) .3474(5) .7069(5) .024(3)
N3 .1078(9) .4020(7) .5534(7) .039(4)
N1' .0678(8) .0965(9) .7378(6) .033(3)
N3' .1681(10) .0234(7) .6042(7) .045(4)
C2 .0246(10) .4128(7) .6316(7) .030(4)
C4 .2010(10) .3375(7) .5449(7) .030(4)
C5 .1955(9) .2551(6) .6141(6) .024(3)
C6 .1170(10) .2648(7) .7103(7) .027(4)
C7 .3345(11) .2225(9) .6525(9) .040(4)
C2' .1254(11) .0198(7) .7063(8) .039(4)
C4' .1628(10) .0943(8) .5336(8) .042(4)
C5' .0958(9) .1785(6) .5653(6) .024(3)
C6' .0386(10) .1783(7) .6725(8) .029(4)
C7' -.0063(12) .2083(10) .4733(8) .038(4)
C8 -.0365(10) .3601(8) .7966(7) .030(4)
C9 .0365(10) .4149(7) .8866(8) .029(4)
C11 .1588(9) .3313(7) 1.0299(7) .032(4)
C12 .1720(9) .3862(8) 1.1210(8) .035(4)
C13 .1753(10) .3434(9) 1.2207(8) .040(4)
C13' .1759(10) .2491(8) 1.2264(7) .040(5)
C12' .1650(10) .1943(8) 1.1357(7) .037(4)
C11' .1539(9) .2364(7) 1.0367(7) .032(4)
C9' .0939(14) .0975(8) .9374(8) .045(5)
C8' .0025(11) .0852(8) .8330(8) .032(4)
H3 0.099(7) 0.446(5) 0.515(6) 0.01(3)
H3' 0.208(9) -0.021(6) 0.589(7) 0.03(3)
H6 0.176(9) 0.263(6) 0.781(7) 0.05(3)
H6' -0.049(8) 0.184(5) 0.665(5) 0.01(2)
H71 0.393(9) 0.268(7) 0.692(7) 0.05(3)
H72 0.326(11) 0.176(8) 0.705(8) 0.09(5)
H73 0.365(9) 0.205(7) 0.577(7) 0.07(3)
H7'1 -0.054(8) 0.264(6) 0.486(6) 0.03(3)
H7'2 0.052(7) 0.222(5) 0.409(5) 0.01(2)
H7'3 -0.063(11) 0.156(8) 0.461(8) 0.08(5)
H81 -0.056(8) 0.294(7) 0.821(6) 0.05(3)
H82 -0.124(7) 0.396(5) 0.773(5) 0.01(2)
H91 -0.021(8) 0.421(6) 0.950(6) 0.04(3)
H92 0.057(8) 0.475(6) 0.865(6) 0.03(3)
H12 0.191(11) 0.455(8) 1.092(8) 0.10(4)
H13 0.189(9) 0.396(7) 1.300(7) 0.07(3)
H13' 0.170(7) 0.221(6) 1.297(6) 0.03(2)
H12' 0.157(8) 0.123(6) 1.141(6) 0.03(3)
H9'1 0.038(7) 0.096(5) 0.981(6) 0.01(2)
H9'2 0.179(11) 0.051(9) 0.930(9) 0.11(5)
H8'1 -0.081(7) 0.133(5) 0.829(5) 0.008(19)
H8'2 -0.027(9) 0.024(7) 0.837(7) 0.06(3)

loop_
_geom_angle_atom_site_label_1
_geom_angle_atom_site_label_2
_geom_angle_atom_site_label_3
_geom_angle
C11 O10 C9 115.3(7)
C9' O10' C11' 118.7(7)
C6 N1 C2 127.0(8)
C8 N1 C2 117.1(8)
C8 N1 C6 115.9(7)
C4 N3 C2 129.9(9)
H3 N3 C2 108.(6)
H3 N3 C4 122.(6)
C6' N1' C2' 124.9(8)
C8' N1' C2' 114.9(9)
C8' N1' C6' 118.3(8)
C4' N3' C2' 129.4(10)
H3' N3' C2' 115.(7)
H3' N3' C4' 115.(7)
N1 C2 O2 124.8(9)
N3 C2 O2 120.7(9)
N3 C2 N1 114.5(9)
N3 C4 O4 121.2(9)
C5 C4 O4 123.4(10)
C5 C4 N3 115.0(10)
C6 C5 C4 116.9(8)
C7 C5 C4 109.0(9)
C7 C5 C6 110.4(8)
C5' C5 C4 114.4(7)
C5' C5 C6 89.3(7)
C5' C5 C7 115.9(8)
C5 C6 N1 114.0(8)
C6' C6 N1 113.1(8)
C6' C6 C5 89.6(7)
H6 C6 N1 109.(5)
H6 C6 C5 112.(5)
H6 C6 C6' 119.(5)
H71 C7 C5 116.(6)
H72 C7 C5 106.(7)
H72 C7 H71 104.(8)
H73 C7 C5 100.(5)
H73 C7 H71 112.(7)
H73 C7 H72 121.(8)
N1' C2' O2' 125.2(10)
N3' C2' O2' 118.5(10)
N3' C2' N1' 116.3(9)
N3' C4' O4' 122.0(10)
C5' C4' O4' 122.8(10)
C5' C4' N3' 115.2(9)
C4' C5' C5 112.5(8)
C6' C5' C5 88.1(6)
C6' C5' C4' 118.8(8)
C7' C5' C5 116.2(8)
C7' C5' C4' 109.2(8)
C7' C5' C6' 111.1(8)
C6 C6' N1' 115.7(8)
C5' C6' N1' 115.0(8)
C5' C6' C6 91.3(7)
H6' C6' N1' 105.(5)
H6' C6' C6 116.(5)
H6' C6' C5' 114.(4)
H7'1 C7' C5' 115.(5)
H7'2 C7' C5' 103.(4)
H7'2 C7' H7'1 108.(6)
H7'3 C7' C5' 104.(7)
H7'3 C7' H7'1 112.(8)
H7'3 C7' H7'2 114.(7)
C9 C8 N1 113.2(9)
H81 C8 N1 105.(5)
H81 C8 C9 111.(5)
H82 C8 N1 111.(4)
H82 C8 C9 106.(4)
H82 C8 H81 111.(7)
C8 C9 O10 113.4(8)
H91 C9 O10 107.(4)
H91 C9 C8 109.(4)
H92 C9 O10 106.(5)
H92 C9 C8 112.(5)
H92 C9 H91 108.(7)
C12 C11 O10 118.3(9)
C11' C11 O10 120.3(9)
C11' C11 C12 121.3(9)
C13 C12 C11 118.5(10)
H12 C12 C11 104.(6)
H12 C12 C13 137.(6)
C13' C13 C12 119.3(10)
H13 C13 C12 116.(4)
H13 C13 C13' 124.5(5)
C12' C13' C13 122.1(10)
H13' C13' C13 117.(5)
H13' C13' C12' 120.(5)
C11' C12' C13' 118.7(10)
H12' C12' C13' 121.(4)
H12' C12' C11' 120.(4)
C11 C11' O10' 115.2(8)
C12' C11' O10' 124.9(10)
C12' C11' C11 119.9(9)
C8' C9' O10' 106.6(9)
H9'1 C9' O10' 105.(5)
H9'1 C9' C8' 99.(5)
H9'2 C9' O10' 109.(6)
H9'2 C9' C8' 105.(6)
H9'2 C9' H9'1 130.(8)
C9' C8' N1' 113.4(9)
H8'1 C8' N1' 110.(4)
H8'1 C8' C9' 110.(4)
H8'2 C8' N1' 110.(6)
H8'2 C8' C9' 103.(6)
H8'2 C8' H8'1 110.(7)

loop_
_geom_bond_atom_site_label_1
_geom_bond_atom_site_label_2
_geom_bond_distance
C2 O2 1.212(10)
C4 O4 1.228(11)
C2' O2' 1.221(11)
C4' O4' 1.202(11)
C9 O10 1.437(11)
C11 O10 1.401(10)
C11' O10' 1.385(10)
C9' O10' 1.429(12)
C2 N1 1.343(11)
C6 N1 1.461(11)
C8 N1 1.463(11)
C2 N3 1.409(12)
C4 N3 1.363(12)
H3 N3 0.80(7)
C2' N1' 1.353(12)
C6' N1' 1.460(11)
C8' N1' 1.472(12)
C2' N3' 1.426(12)
C4' N3' 1.363(13)
H3' N3' 0.81(9)
C4 C5 1.493(12)
C6 C5 1.563(11)
C7 C5 1.530(13)
C5' C5 1.587(12)
C6' C6 1.539(12)
H6 C6 1.01(9)
H71 C7 0.98(10)
H72 C7 0.96(12)
H73 C7 1.08(9)
C5' C4' 1.492(13)
C6' C5' 1.556(12)
C7' C5' 1.526(13)
H6' C6' 0.90(7)
H7'1 C7' 0.98(8)
H7'2 C7' 1.10(7)
H7'3 C7' 0.96(11)
C9 C8 1.508(13)
H81 C8 1.04(9)
H82 C8 1.05(7)
H91 C9 1.07(8)
H92 C9 0.95(8)
C12 C11 1.396(13)
H12 C12 1.10(11)
C12 C13 1.405(13)
H13 C13 1.26(9)
C13 C13' 1.377(13)
H13' C13' 0.99(7)
C13' C12' 1.391(13)
C11' C12' 1.387(12)
H12' C12' 1.05(8)
C11 C11' 1.387(11)
C8' C9' 1.527(14)
H9'1 C9' 0.85(7)
H9'2 C9' 1.12(12)
H8'1 C8' 1.11(7)
H8'2 C8' 0.95(10)
